data_7114763
loop_
_publ_author_name
'Bingham, Ann L.'
'Hughes, David S.'
'Hursthouse, Michael B.'
'Lancaster, Robert W.'
'Tavener, Stewart'
'Threlfall, Terence L.'

_publ_section_title
;
 Over one hundred solvates of sulfathiazole
;
_journal_issue 7
_journal_name_full 'Chemical Communications'
_journal_page_first 603
_journal_paper_doi 10.1039/b009540k
_journal_year 2001
_chemical_formula_sum 'C15 H20 N4 O3 S2'
_chemical_formula_weight 368.47
_chemical_name_common 'Sulfathiazole-N-Formyl piperidine co-crystal'
_chemical_name_systematic
;
?
;
_space_group_IT_number 2
_symmetry_cell_setting triclinic
_symmetry_space_group_name_Hall '-P 1'
_symmetry_space_group_name_H-M 'P -1'
_atom_sites_solution_hydrogens geom
_atom_sites_solution_primary direct
_atom_sites_solution_secondary difmap
_audit_creation_method SHELXL-97
_cell_angle_alpha 95.29(3)
_cell_angle_beta 107.38(3)
_cell_angle_gamma 90.63(3)
_cell_formula_units_Z 4
_cell_length_a 10.539(2)
_cell_length_b 12.189(2)
_cell_length_c 13.981(3)
_cell_measurement_temperature 150(2)
_cell_volume 1705.3(6)
_computing_structure_refinement 'SHELXL-97 (Sheldrick, 1997)'
_diffrn_ambient_temperature 293(2)
_diffrn_measured_fraction_theta_full 0.917
_diffrn_measured_fraction_theta_max 0.917
_diffrn_radiation_monochromator graphite
_diffrn_radiation_source 'rotating anode'
_diffrn_radiation_type MoK\a
_diffrn_radiation_wavelength 0.71069
_diffrn_reflns_av_R_equivalents 0.0444
_diffrn_reflns_av_sigmaI/netI 0.0666
_diffrn_reflns_limit_h_max 11
_diffrn_reflns_limit_h_min -11
_diffrn_reflns_limit_k_max 14
_diffrn_reflns_limit_k_min -14
_diffrn_reflns_limit_l_max 16
_diffrn_reflns_limit_l_min -16
_diffrn_reflns_number 10626
_diffrn_reflns_theta_full 24.71
_diffrn_reflns_theta_max 24.71
_diffrn_reflns_theta_min 3.07
_exptl_absorpt_coefficient_mu 0.334
_exptl_crystal_colour 'clear and colourless'
_exptl_crystal_density_diffrn 1.435
_exptl_crystal_density_method 'not measured'
_exptl_crystal_F_000 776
_exptl_crystal_size_max 0.3
_exptl_crystal_size_mid 0.2
_exptl_crystal_size_min 0.1
_refine_diff_density_max 0.321
_refine_diff_density_min -0.334
_refine_diff_density_rms 0.056
_refine_ls_extinction_method none
_refine_ls_goodness_of_fit_ref 1.120
_refine_ls_hydrogen_treatment mixed
_refine_ls_matrix_type full
_refine_ls_number_parameters 557
_refine_ls_number_reflns 5344
_refine_ls_number_restraints 0
_refine_ls_restrained_S_all 1.120
_refine_ls_R_factor_all 0.0626
_refine_ls_R_factor_gt 0.0450
_refine_ls_shift/su_max 0.001
_refine_ls_shift/su_mean 0.000
_refine_ls_structure_factor_coef Fsqd
_refine_ls_weighting_details 'calc w=1/[\s^2^(Fo^2^)+(0.0193P)^2^+1.7475P] where P=(Fo^2^+2Fc^2^)/3'
_refine_ls_weighting_scheme calc
_refine_ls_wR_factor_gt 0.0955
_refine_ls_wR_factor_ref 0.1029
_reflns_number_gt 4276
_reflns_number_total 5344
_reflns_threshold_expression >2sigma(I)
_cod_data_source_file b009540k.txt
_cod_data_source_block s92_Sulfathiazole-N-Formyl_piperidine
_cod_depositor_comments
;
The following automatic conversions were performed:

'_symmetry_cell_setting' value 'Triclinic' changed to 'triclinic'
according to
/usr/data/users/saulius/automatic-downloads/retrospective/RSC/lib/dictionaries/cif_core.dic
dictionary named 'cif_core.dic' version 2.4.2 from 2011-04-26.

Automatic conversion script
Id: cif_fix_values 2281 2013-09-26 08:29:07Z andrius 
;
_cod_original_sg_symbol_H-M P-1
_cod_database_code 7114763

loop_
_symmetry_equiv_pos_as_xyz
'x, y, z'
'-x, -y, -z'

loop_
_atom_site_label
_atom_site_type_symbol
_atom_site_fract_x
_atom_site_fract_y
_atom_site_fract_z
_atom_site_U_iso_or_equiv
_atom_site_adp_type
_atom_site_occupancy
_atom_site_symmetry_multiplicity
_atom_site_calc_flag
S11 S 0.15020(7) -0.22277(6) 0.00379(6) 0.02033(19) Uani 1 1 d
S12 S 0.31996(8) -0.01407(6) 0.15663(6) 0.0252(2) Uani 1 1 d
S21 S 0.77014(7) 0.02233(6) 0.24188(6) 0.01912(18) Uani 1 1 d
S22 S 0.57444(7) -0.12644(6) 0.04220(6) 0.02193(19) Uani 1 1 d
O11 O 0.0445(2) -0.26808(17) -0.08341(15) 0.0269(5) Uani 1 1 d
O12 O 0.2695(2) -0.17849(17) -0.01151(16) 0.0258(5) Uani 1 1 d
O21 O 0.6392(2) 0.06269(17) 0.19774(15) 0.0245(5) Uani 1 1 d
O22 O 0.8759(2) 0.10090(17) 0.29684(16) 0.0270(5) Uani 1 1 d
O31 O 0.5719(2) 0.4558(2) 0.41519(18) 0.0388(6) Uani 1 1 d
O41 O -0.0585(2) -0.3945(2) -0.35850(19) 0.0410(6) Uani 1 1 d
N11 N 0.2993(3) -0.5851(2) 0.2667(2) 0.0274(7) Uani 1 1 d
N12 N 0.0802(2) -0.13195(19) 0.06121(18) 0.0206(6) Uani 1 1 d
N13 N 0.0933(3) 0.0160(2) 0.18006(19) 0.0218(6) Uani 1 1 d
N21 N 0.7088(3) -0.2976(2) 0.5214(2) 0.0289(7) Uani 1 1 d
N22 N 0.8263(2) -0.04393(19) 0.15883(18) 0.0188(6) Uani 1 1 d
N23 N 0.7983(3) -0.1721(2) 0.02016(18) 0.0183(6) Uani 1 1 d
N31 N 0.7042(3) 0.3241(2) 0.49595(19) 0.0262(6) Uani 1 1 d
N41 N 0.1579(2) -0.4321(2) -0.28712(19) 0.0240(6) Uani 1 1 d
H11A H 0.235(3) -0.612(3) 0.282(3) 0.029 Uiso 1 1 d
H11B H 0.376(3) -0.588(3) 0.303(3) 0.029 Uiso 1 1 d
H12 H 0.071(3) -0.536(3) 0.158(2) 0.029 Uiso 1 1 d
H13 H 0.009(3) -0.388(3) 0.056(2) 0.029 Uiso 1 1 d
H15 H 0.395(3) -0.289(3) 0.132(2) 0.029 Uiso 1 1 d
H16 H 0.443(3) -0.433(3) 0.236(2) 0.029 Uiso 1 1 d
H17 H 0.005(4) 0.007(3) 0.176(3) 0.052(13) Uiso 1 1 d
H18 H 0.143(4) 0.144(3) 0.285(3) 0.063 Uiso 1 1 d
H19 H 0.373(4) 0.135(3) 0.280(3) 0.063 Uiso 1 1 d
H21B H 0.783(4) -0.321(3) 0.558(3) 0.063 Uiso 1 1 d
H21A H 0.646(4) -0.346(4) 0.500(3) 0.063 Uiso 1 1 d
H22 H 0.537(4) -0.245(3) 0.361(3) 0.063 Uiso 1 1 d
H23 H 0.561(4) -0.117(3) 0.253(3) 0.063 Uiso 1 1 d
H25 H 0.943(4) -0.053(3) 0.415(3) 0.063 Uiso 1 1 d
H26 H 0.918(4) -0.184(3) 0.526(3) 0.063 Uiso 1 1 d
H27 H 0.880(3) -0.171(3) 0.030(2) 0.030(11) Uiso 1 1 d
H28 H 0.737(3) -0.279(3) -0.101(3) 0.036 Uiso 1 1 d
H29 H 0.503(3) -0.257(3) -0.098(3) 0.036 Uiso 1 1 d
H30 H 0.710(3) 0.482(3) 0.544(3) 0.040(10) Uiso 1 1 d
H31B H 0.888(4) 0.277(3) 0.554(3) 0.047 Uiso 1 1 d
H31A H 0.841(3) 0.366(3) 0.624(3) 0.047 Uiso 1 1 d
H32B H 0.849(4) 0.190(3) 0.678(3) 0.047 Uiso 1 1 d
H32A H 0.714(4) 0.228(3) 0.663(3) 0.047 Uiso 1 1 d
H33B H 0.693(4) 0.046(3) 0.586(3) 0.047 Uiso 1 1 d
H33A H 0.795(4) 0.078(3) 0.530(3) 0.047 Uiso 1 1 d
H34B H 0.578(3) 0.075(3) 0.416(3) 0.047 Uiso 1 1 d
H34A H 0.533(4) 0.159(3) 0.488(3) 0.047 Uiso 1 1 d
H35B H 0.579(4) 0.256(3) 0.368(3) 0.047 Uiso 1 1 d
H35A H 0.719(4) 0.210(3) 0.390(3) 0.047 Uiso 1 1 d
H40 H 0.073(3) -0.291(2) -0.266(2) 0.017(8) Uiso 1 1 d
H41B H 0.356(3) -0.406(2) -0.238(2) 0.021 Uiso 1 1 d
H41A H 0.278(3) -0.322(3) -0.180(2) 0.021 Uiso 1 1 d
H42A H 0.384(3) -0.455(2) -0.077(2) 0.021 Uiso 1 1 d
H42B H 0.236(3) -0.461(2) -0.086(2) 0.021 Uiso 1 1 d
H43A H 0.367(3) -0.611(2) -0.188(2) 0.021 Uiso 1 1 d
H43B H 0.288(3) -0.641(2) -0.111(2) 0.021 Uiso 1 1 d
H44A H 0.085(3) -0.614(2) -0.215(2) 0.021 Uiso 1 1 d
H44B H 0.154(3) -0.698(3) -0.281(2) 0.021 Uiso 1 1 d
H45A H 0.215(3) -0.560(2) -0.360(2) 0.021 Uiso 1 1 d
H45B H 0.062(3) -0.558(2) -0.382(2) 0.021 Uiso 1 1 d
C11 C 0.2650(3) -0.4984(2) 0.2089(2) 0.0208(7) Uani 1 1 d
C12 C 0.1324(3) -0.4854(3) 0.1534(2) 0.0245(7) Uani 1 1 d
C13 C 0.0994(3) -0.4009(3) 0.0930(2) 0.0228(7) Uani 1 1 d
C14 C 0.1967(3) -0.3276(2) 0.0844(2) 0.0188(7) Uani 1 1 d
C15 C 0.3287(3) -0.3395(3) 0.1392(2) 0.0239(7) Uani 1 1 d
C16 C 0.3623(3) -0.4235(3) 0.2007(2) 0.0231(7) Uani 1 1 d
C17 C 0.1516(3) -0.0522(2) 0.1267(2) 0.0191(7) Uani 1 1 d
C18 C 0.1768(3) 0.0971(3) 0.2458(2) 0.0256(7) Uani 1 1 d
C19 C 0.3024(3) 0.0918(3) 0.2434(3) 0.0293(8) Uani 1 1 d
C21 C 0.7256(3) -0.2261(2) 0.4549(2) 0.0197(7) Uani 1 1 d
C22 C 0.6193(3) -0.2057(2) 0.3716(2) 0.0217(7) Uani 1 1 d
C23 C 0.6329(3) -0.1304(2) 0.3075(2) 0.0212(7) Uani 1 1 d
C24 C 0.7539(3) -0.0742(2) 0.3241(2) 0.0171(6) Uani 1 1 d
C25 C 0.8622(3) -0.0950(2) 0.4057(2) 0.0208(7) Uani 1 1 d
C26 C 0.8478(3) -0.1684(3) 0.4703(2) 0.0229(7) Uani 1 1 d
C27 C 0.7465(3) -0.1082(2) 0.0819(2) 0.0178(6) Uani 1 1 d
C28 C 0.7060(3) -0.2361(2) -0.0569(2) 0.0225(7) Uani 1 1 d
C29 C 0.5818(3) -0.2226(3) -0.0552(2) 0.0239(7) Uani 1 1 d
C31 C 0.8147(4) 0.2988(3) 0.5824(3) 0.0328(8) Uani 1 1 d
C32 C 0.7756(4) 0.2047(3) 0.6322(3) 0.0388(9) Uani 1 1 d
C33 C 0.7210(4) 0.1055(3) 0.5555(3) 0.0420(9) Uani 1 1 d
C34 C 0.6091(4) 0.1358(3) 0.4667(3) 0.0337(8) Uani 1 1 d
C35 C 0.6501(4) 0.2317(3) 0.4192(3) 0.0321(8) Uani 1 1 d
C36 C 0.6605(3) 0.4252(3) 0.4866(3) 0.0299(8) Uani 1 1 d
C41 C 0.2827(3) -0.4005(3) -0.2080(3) 0.0276(8) Uani 1 1 d
C42 C 0.3010(4) -0.4752(3) -0.1238(3) 0.0339(8) Uani 1 1 d
C43 C 0.2882(4) -0.5967(3) -0.1640(3) 0.0323(8) Uani 1 1 d
C44 C 0.1594(3) -0.6230(3) -0.2483(3) 0.0298(8) Uani 1 1 d
C45 C 0.1463(4) -0.5468(3) -0.3297(3) 0.0291(8) Uani 1 1 d
C46 C 0.0547(3) -0.3669(3) -0.3029(2) 0.0268(8) Uani 1 1 d

loop_
_atom_site_aniso_label
_atom_site_aniso_U_11
_atom_site_aniso_U_22
_atom_site_aniso_U_33
_atom_site_aniso_U_23
_atom_site_aniso_U_13
_atom_site_aniso_U_12
S11 0.0186(5) 0.0205(4) 0.0225(4) 0.0019(3) 0.0072(3) 0.0016(3)
S12 0.0144(5) 0.0245(4) 0.0344(5) 0.0044(3) 0.0034(3) -0.0014(3)
S21 0.0204(5) 0.0162(4) 0.0208(4) -0.0008(3) 0.0069(3) 0.0009(3)
S22 0.0144(5) 0.0248(4) 0.0254(4) 0.0012(3) 0.0047(3) 0.0001(3)
O11 0.0275(13) 0.0267(12) 0.0221(12) -0.0004(9) 0.0019(9) 0.0007(9)
O12 0.0224(13) 0.0260(12) 0.0340(13) 0.0068(10) 0.0150(10) 0.0011(9)
O21 0.0259(13) 0.0238(12) 0.0257(12) 0.0040(9) 0.0097(9) 0.0104(9)
O22 0.0302(13) 0.0204(11) 0.0284(12) -0.0032(9) 0.0080(10) -0.0057(9)
O31 0.0377(16) 0.0405(15) 0.0350(14) 0.0101(12) 0.0039(12) 0.0088(11)
O41 0.0213(15) 0.0453(15) 0.0485(16) 0.0178(12) -0.0052(12) 0.0006(11)
N11 0.0282(19) 0.0259(16) 0.0288(16) 0.0067(12) 0.0084(13) 0.0015(13)
N12 0.0155(15) 0.0195(13) 0.0260(14) 0.0002(11) 0.0059(11) -0.0006(10)
N13 0.0172(17) 0.0202(14) 0.0265(15) -0.0019(11) 0.0057(11) -0.0013(11)
N21 0.0261(19) 0.0287(16) 0.0322(17) 0.0100(13) 0.0070(13) 0.0042(12)
N22 0.0159(15) 0.0207(13) 0.0203(13) -0.0013(11) 0.0074(11) -0.0009(10)
N23 0.0124(17) 0.0213(14) 0.0198(14) -0.0005(11) 0.0036(11) 0.0005(10)
N31 0.0267(16) 0.0217(14) 0.0248(15) -0.0033(11) 0.0013(11) -0.0012(11)
N41 0.0194(16) 0.0197(14) 0.0292(15) 0.0001(11) 0.0026(11) -0.0022(11)
C11 0.028(2) 0.0195(16) 0.0169(16) 0.0002(12) 0.0094(13) 0.0030(13)
C12 0.021(2) 0.0246(18) 0.0286(18) 0.0006(14) 0.0102(14) -0.0074(13)
C13 0.0193(19) 0.0289(18) 0.0186(16) 0.0000(13) 0.0039(13) 0.0001(13)
C14 0.0172(18) 0.0189(16) 0.0209(16) -0.0019(12) 0.0080(13) 0.0006(12)
C15 0.020(2) 0.0209(17) 0.0321(19) 0.0009(14) 0.0113(14) -0.0002(13)
C16 0.0125(18) 0.0270(18) 0.0273(18) -0.0005(14) 0.0029(13) 0.0036(13)
C17 0.0162(18) 0.0176(15) 0.0231(16) 0.0081(13) 0.0034(13) 0.0026(12)
C18 0.029(2) 0.0204(17) 0.0266(18) 0.0010(14) 0.0069(14) -0.0023(13)
C19 0.025(2) 0.0261(18) 0.0299(19) 0.0017(15) -0.0008(15) -0.0074(14)
C21 0.0243(19) 0.0162(15) 0.0199(16) 0.0003(12) 0.0087(13) 0.0062(12)
C22 0.0177(19) 0.0216(16) 0.0265(17) 0.0018(13) 0.0080(14) 0.0002(12)
C23 0.0181(19) 0.0222(16) 0.0224(17) 0.0022(13) 0.0046(13) 0.0042(13)
C24 0.0183(18) 0.0164(15) 0.0172(15) -0.0024(12) 0.0072(12) 0.0016(12)
C25 0.0166(18) 0.0205(16) 0.0220(17) -0.0043(13) 0.0025(13) -0.0026(12)
C26 0.0182(19) 0.0282(18) 0.0183(16) -0.0014(13) 0.0005(13) 0.0067(13)
C27 0.0223(18) 0.0138(15) 0.0200(16) 0.0040(12) 0.0096(13) 0.0015(12)
C28 0.027(2) 0.0193(16) 0.0205(17) -0.0010(13) 0.0066(14) -0.0026(13)
C29 0.021(2) 0.0221(17) 0.0239(17) 0.0009(13) 0.0002(13) -0.0047(13)
C31 0.027(2) 0.032(2) 0.032(2) -0.0040(16) -0.0013(15) 0.0038(15)
C32 0.040(3) 0.044(2) 0.029(2) 0.0064(17) 0.0042(17) 0.0131(18)
C33 0.051(3) 0.029(2) 0.048(2) 0.0075(18) 0.017(2) 0.0064(17)
C34 0.034(2) 0.0261(19) 0.039(2) -0.0073(16) 0.0115(17) -0.0022(15)
C35 0.036(2) 0.0295(19) 0.0269(19) -0.0063(15) 0.0068(16) -0.0017(15)
C36 0.033(2) 0.0261(19) 0.031(2) 0.0005(15) 0.0109(16) 0.0024(15)
C41 0.018(2) 0.0237(18) 0.037(2) -0.0017(15) 0.0039(15) -0.0011(13)
C42 0.026(2) 0.039(2) 0.031(2) -0.0015(16) 0.0010(16) 0.0032(16)
C43 0.031(2) 0.034(2) 0.037(2) 0.0107(16) 0.0157(17) 0.0090(15)
C44 0.033(2) 0.0215(18) 0.041(2) 0.0000(15) 0.0212(17) -0.0006(14)
C45 0.027(2) 0.0270(18) 0.0303(19) -0.0048(15) 0.0061(16) -0.0053(14)
C46 0.026(2) 0.0250(18) 0.0294(19) 0.0127(15) 0.0063(15) 0.0014(14)

loop_
_atom_type_symbol
_atom_type_description
_atom_type_scat_dispersion_real
_atom_type_scat_dispersion_imag
_atom_type_scat_source
C C 0.0033 0.0016 'International Tables Vol C Tables 4.2.6.8 and 6.1.1.4'
H H 0.0000 0.0000 'International Tables Vol C Tables 4.2.6.8 and 6.1.1.4'
N N 0.0061 0.0033 'International Tables Vol C Tables 4.2.6.8 and 6.1.1.4'
O O 0.0106 0.0060 'International Tables Vol C Tables 4.2.6.8 and 6.1.1.4'
S S 0.1246 0.1234 'International Tables Vol C Tables 4.2.6.8 and 6.1.1.4'

loop_
_geom_angle_atom_site_label_1
_geom_angle_atom_site_label_2
_geom_angle_atom_site_label_3
_geom_angle
O11 S11 O12 118.27(13)
O11 S11 N12 104.76(13)
O12 S11 N12 112.09(13)
O11 S11 C14 107.41(13)
O12 S11 C14 107.73(13)
N12 S11 C14 105.84(13)
C19 S12 C17 90.61(16)
O22 S21 O21 118.39(13)
O22 S21 N22 104.74(13)
O21 S21 N22 112.07(13)
O22 S21 C24 107.90(13)
O21 S21 C24 107.06(13)
N22 S21 C24 106.00(13)
C29 S22 C27 90.77(15)
C11 N11 H11A 113(2)
C11 N11 H11B 119(2)
H11A N11 H11B 121(4)
C17 N12 S11 121.2(2)
C17 N13 C18 115.5(3)
C17 N13 H17 122(2)
C18 N13 H17 122(2)
C21 N21 H21B 113(3)
C21 N21 H21A 117(3)
H21B N21 H21A 115(4)
C27 N22 S21 121.4(2)
C27 N23 C28 114.9(3)
C27 N23 H27 120(2)
C28 N23 H27 125(2)
C36 N31 C35 122.6(3)
C36 N31 C31 121.7(3)
C35 N31 C31 115.6(3)
C46 N41 C45 122.7(3)
C46 N41 C41 121.0(3)
C45 N41 C41 114.9(3)
N11 C11 C12 120.7(3)
N11 C11 C16 121.0(3)
C12 C11 C16 118.2(3)
C13 C12 C11 120.5(3)
C13 C12 H12 122(2)
C11 C12 H12 117(2)
C12 C13 C14 121.0(3)
C12 C13 H13 122.6(19)
C14 C13 H13 116.4(19)
C15 C14 C13 119.1(3)
C15 C14 S11 121.5(2)
C13 C14 S11 119.4(2)
C16 C15 C14 120.1(3)
C16 C15 H15 121(2)
C14 C15 H15 119(2)
C15 C16 C11 121.0(3)
C15 C16 H16 122(2)
C11 C16 H16 116(2)
N12 C17 N13 120.1(3)
N12 C17 S12 130.1(2)
N13 C17 S12 109.7(2)
C19 C18 N13 112.4(3)
C19 C18 H18 128(3)
N13 C18 H18 119(3)
C18 C19 S12 111.7(3)
C18 C19 H19 128(3)
S12 C19 H19 120(3)
N21 C21 C22 120.5(3)
N21 C21 C26 121.5(3)
C22 C21 C26 118.0(3)
C23 C22 C21 121.1(3)
C23 C22 H22 121(3)
C21 C22 H22 118(3)
C22 C23 C24 120.1(3)
C22 C23 H23 120(3)
C24 C23 H23 120(3)
C23 C24 C25 119.7(3)
C23 C24 S21 119.8(2)
C25 C24 S21 120.5(2)
C26 C25 C24 120.0(3)
C26 C25 H25 123(2)
C24 C25 H25 116(2)
C25 C26 C21 121.1(3)
C25 C26 H26 122(3)
C21 C26 H26 117(3)
N22 C27 N23 120.0(3)
N22 C27 S22 130.4(2)
N23 C27 S22 109.7(2)
C29 C28 N23 112.9(3)
C29 C28 H28 130(2)
N23 C28 H28 117(2)
C28 C29 S22 111.8(2)
C28 C29 H29 129(2)
S22 C29 H29 119(2)
N31 C31 C32 110.7(3)
N31 C31 H31B 105(2)
C32 C31 H31B 110(2)
N31 C31 H31A 106(2)
C32 C31 H31A 115(2)
H31B C31 H31A 109(3)
C31 C32 C33 110.8(3)
C31 C32 H32B 105(3)
C33 C32 H32B 112(3)
C31 C32 H32A 109(2)
C33 C32 H32A 111(2)
H32B C32 H32A 109(3)
C34 C33 C32 111.9(3)
C34 C33 H33B 111(2)
C32 C33 H33B 111(2)
C34 C33 H33A 108(2)
C32 C33 H33A 108(2)
H33B C33 H33A 106(3)
C33 C34 C35 111.5(3)
C33 C34 H34B 112(2)
C35 C34 H34B 109(2)
C33 C34 H34A 110(2)
C35 C34 H34A 107(2)
H34B C34 H34A 106(3)
N31 C35 C34 110.2(3)
N31 C35 H35B 109(2)
C34 C35 H35B 113(2)
N31 C35 H35A 107(2)
C34 C35 H35A 110(2)
H35B C35 H35A 108(3)
O31 C36 N31 126.7(3)
O31 C36 H30 119(2)
N31 C36 H30 114(2)
N41 C41 C42 109.4(3)
N41 C41 H41B 108.3(18)
C42 C41 H41B 111.8(17)
N41 C41 H41A 109.0(16)
C42 C41 H41A 108.6(17)
H41B C41 H41A 110(2)
C41 C42 C43 111.6(3)
C41 C42 H42A 106.3(19)
C43 C42 H42A 112.9(18)
C41 C42 H42B 111.8(17)
C43 C42 H42B 108.5(18)
H42A C42 H42B 106(3)
C44 C43 C42 111.4(3)
C44 C43 H43A 111.3(18)
C42 C43 H43A 105.9(17)
C44 C43 H43B 107.8(18)
C42 C43 H43B 109.4(18)
H43A C43 H43B 111(2)
C45 C44 C43 110.5(3)
C45 C44 H44A 112.5(16)
C43 C44 H44A 105.3(17)
C45 C44 H44B 106.5(18)
C43 C44 H44B 112.8(17)
H44A C44 H44B 109(2)
N41 C45 C44 110.4(3)
N41 C45 H45A 108.7(18)
C44 C45 H45A 109.6(18)
N41 C45 H45B 108.2(18)
C44 C45 H45B 112.0(18)
H45A C45 H45B 108(3)
O41 C46 N41 124.3(3)
O41 C46 H40 120.1(16)
N41 C46 H40 115.7(16)

loop_
_geom_bond_atom_site_label_1
_geom_bond_atom_site_label_2
_geom_bond_distance
S11 O11 1.443(2)
S11 O12 1.444(2)
S11 N12 1.619(3)
S11 C14 1.758(3)
S12 C19 1.738(4)
S12 C17 1.744(3)
S21 O22 1.442(2)
S21 O21 1.445(2)
S21 N22 1.612(2)
S21 C24 1.760(3)
S22 C29 1.733(3)
S22 C27 1.736(3)
O31 C36 1.236(4)
O41 C46 1.237(4)
N11 C11 1.375(4)
N11 H11A 0.84(3)
N11 H11B 0.82(3)
N12 C17 1.326(4)
N13 C17 1.339(4)
N13 C18 1.388(4)
N13 H17 0.92(4)
N21 C21 1.378(4)
N21 H21B 0.86(4)
N21 H21A 0.85(4)
N22 C27 1.330(4)
N23 C27 1.349(4)
N23 C28 1.385(4)
N23 H27 0.83(3)
N31 C36 1.325(4)
N31 C35 1.464(4)
N31 C31 1.465(4)
N41 C46 1.331(4)
N41 C45 1.458(4)
N41 C41 1.464(4)
C11 C12 1.400(4)
C11 C16 1.404(4)
C12 C13 1.373(4)
C12 H12 0.91(3)
C13 C14 1.392(4)
C13 H13 0.96(3)
C14 C15 1.390(4)
C15 C16 1.378(4)
C15 H15 0.95(3)
C16 H16 0.86(3)
C18 C19 1.337(5)
C18 H18 0.90(4)
C19 H19 0.89(4)
C21 C22 1.397(4)
C21 C26 1.409(4)
C22 C23 1.375(4)
C22 H22 0.95(4)
C23 C24 1.387(4)
C23 H23 0.93(4)
C24 C25 1.397(4)
C25 C26 1.366(4)
C25 H25 0.96(4)
C26 H26 0.93(4)
C28 C29 1.328(5)
C28 H28 0.92(3)
C29 H29 0.93(3)
C31 C32 1.509(5)
C31 H31B 0.99(4)
C31 H31A 0.95(4)
C32 C33 1.523(5)
C32 H32B 0.87(4)
C32 H32A 0.92(4)
C33 C34 1.512(5)
C33 H33B 0.96(4)
C33 H33A 1.00(4)
C34 C35 1.515(5)
C34 H34B 0.96(4)
C34 H34A 0.98(4)
C35 H35B 0.95(4)
C35 H35A 0.96(4)
C36 H30 1.02(3)
C41 C42 1.523(5)
C41 H41B 0.99(3)
C41 H41A 1.01(3)
C42 C43 1.525(5)
C42 H42A 0.94(3)
C42 H42B 0.99(3)
C43 C44 1.517(5)
C43 H43A 0.99(3)
C43 H43B 0.96(3)
C44 C45 1.510(5)
C44 H44A 1.03(3)
C44 H44B 0.97(3)
C45 H45A 0.95(3)
C45 H45B 0.96(3)
C46 H40 1.01(3)

loop_
_geom_hbond_atom_site_label_D
_geom_hbond_atom_site_label_H
_geom_hbond_atom_site_label_A
_geom_hbond_distance_DH
_geom_hbond_distance_HA
_geom_hbond_distance_DA
_geom_hbond_angle_DHA
_geom_hbond_site_symmetry_A
N11 H11A O41 0.84(3) 2.40(4) 3.184(4) 155(3) 2_545
N11 H11B O31 0.82(3) 2.21(3) 3.004(4) 163(3) 1_545
N13 H17 N22 0.92(4) 1.91(4) 2.821(4) 168(3) 1_455
N13 H17 O22 0.92(4) 2.66(4) 3.311(3) 128(3) 1_455
N13 H17 S21 0.92(4) 2.89(4) 3.756(3) 157(3) 1_455
N21 H21B O41 0.86(4) 2.00(4) 2.863(4) 172(4) 1_656
N21 H21A O31 0.85(4) 2.59(4) 3.336(4) 147(4) 1_545
N23 H27 N12 0.83(3) 2.06(3) 2.879(4) 168(3) 1_655

loop_
_geom_torsion_atom_site_label_1
_geom_torsion_atom_site_label_2
_geom_torsion_atom_site_label_3
_geom_torsion_atom_site_label_4
_geom_torsion
O11 S11 N12 C17 -160.0(2)
O12 S11 N12 C17 -30.5(3)
C14 S11 N12 C17 86.7(3)
O22 S21 N22 C27 -166.6(2)
O21 S21 N22 C27 -37.1(3)
C24 S21 N22 C27 79.4(3)
N11 C11 C12 C13 -177.7(3)
C16 C11 C12 C13 -0.3(4)
C11 C12 C13 C14 1.0(5)
C12 C13 C14 C15 -1.0(4)
C12 C13 C14 S11 178.5(2)
O11 S11 C14 C15 142.7(2)
O12 S11 C14 C15 14.3(3)
N12 S11 C14 C15 -105.8(3)
O11 S11 C14 C13 -36.7(3)
O12 S11 C14 C13 -165.2(2)
N12 S11 C14 C13 74.8(3)
C13 C14 C15 C16 0.4(4)
S11 C14 C15 C16 -179.1(2)
C14 C15 C16 C11 0.3(5)
N11 C11 C16 C15 177.0(3)
C12 C11 C16 C15 -0.3(4)
S11 N12 C17 N13 -173.9(2)
S11 N12 C17 S12 8.0(4)
C18 N13 C17 N12 -179.5(3)
C18 N13 C17 S12 -1.0(3)
C19 S12 C17 N12 179.6(3)
C19 S12 C17 N13 1.3(2)
C17 N13 C18 C19 0.0(4)
N13 C18 C19 S12 1.0(4)
C17 S12 C19 C18 -1.4(3)
N21 C21 C22 C23 176.7(3)
C26 C21 C22 C23 -1.0(4)
C21 C22 C23 C24 0.9(5)
C22 C23 C24 C25 0.4(4)
C22 C23 C24 S21 -179.8(2)
O22 S21 C24 C23 154.4(2)
O21 S21 C24 C23 25.9(3)
N22 S21 C24 C23 -93.9(2)
O22 S21 C24 C25 -25.9(3)
O21 S21 C24 C25 -154.3(2)
N22 S21 C24 C25 85.9(3)
C23 C24 C25 C26 -1.7(4)
S21 C24 C25 C26 178.6(2)
C24 C25 C26 C21 1.6(4)
N21 C21 C26 C25 -177.9(3)
C22 C21 C26 C25 -0.3(4)
S21 N22 C27 N23 -172.5(2)
S21 N22 C27 S22 7.9(4)
C28 N23 C27 N22 179.6(3)
C28 N23 C27 S22 -0.8(3)
C29 S22 C27 N22 -179.2(3)
C29 S22 C27 N23 1.2(2)
C27 N23 C28 C29 -0.3(4)
N23 C28 C29 S22 1.2(3)
C27 S22 C29 C28 -1.4(3)
C36 N31 C31 C32 127.0(3)
C35 N31 C31 C32 -55.6(4)
N31 C31 C32 C33 52.9(4)
C31 C32 C33 C34 -53.5(5)
C32 C33 C34 C35 53.5(4)
C36 N31 C35 C34 -127.7(3)
C31 N31 C35 C34 55.0(4)
C33 C34 C35 N31 -52.5(4)
C35 N31 C36 O31 0.0(6)
C31 N31 C36 O31 177.1(3)
C46 N41 C41 C42 110.3(3)
C45 N41 C41 C42 -56.7(4)
N41 C41 C42 C43 52.7(4)
C41 C42 C43 C44 -53.1(4)
C42 C43 C44 C45 53.7(4)
C46 N41 C45 C44 -108.3(3)
C41 N41 C45 C44 58.6(4)
C43 C44 C45 N41 -55.1(4)
C45 N41 C46 O41 -3.7(5)
C41 N41 C46 O41 -169.8(3)
